data_4032339
loop_
_publ_author_name
'Zhang, Yong'
'Wang, Qiuyan'
'Wang, Ting'
'He, Huan'
'Yang, Wenqiang'
'Zhang, Xinhao'
'Cai, Qian'

_publ_section_title
;
 Enantioselective Synthesis of Chiral Oxygen-Containing Heterocycles Using
 Copper-Catalyzed Aryl C-O Coupling Reactions via Asymmetric
 Desymmetrization.
;
_journal_issue 3
_journal_name_full 'The Journal of organic chemistry'
_journal_page_first 1458
_journal_page_last 1463
_journal_paper_doi 10.1021/acs.joc.6b02646
_journal_volume 82
_journal_year 2017
_chemical_absolute_configuration ad
_chemical_formula_moiety 'C19 H17 N O3'
_chemical_formula_sum 'C20 H17 N0.5 O3'
_chemical_formula_weight 312.34
_chemical_name_systematic
;
 ? 
;
_space_group_crystal_system monoclinic
_space_group_IT_number 4
_space_group_name_Hall 'P 2yb'
_space_group_name_H-M_alt 'P 1 21 1'
_symmetry_space_group_name_Hall 'P 2yb'
_symmetry_space_group_name_H-M 'P 1 21 1'
_atom_sites_solution_hydrogens geom
_atom_sites_solution_primary direct
_atom_sites_solution_secondary difmap
_audit_creation_date 2015-03-16
_audit_creation_method
;
Olex2 1.2
(compiled 2014.02.17 svn.r2891 for OlexSys, GUI svn.r4773)
;
_cell_angle_alpha 90.00
_cell_angle_beta 101.7108(18)
_cell_angle_gamma 90.00
_cell_formula_units_Z 2
_cell_length_a 5.82677(11)
_cell_length_b 9.95071(18)
_cell_length_c 13.6194(3)
_cell_measurement_reflns_used 10566
_cell_measurement_temperature 290(2)
_cell_measurement_theta_max 66.8940
_cell_measurement_theta_min 3.3070
_cell_volume 773.22(3)
_computing_cell_refinement
;
CrysAlisPro, Agilent Technologies,
Version 1.171.37.31 (release 14-01-2014 CrysAlis171 .NET)
(compiled Jan 14 2014,18:38:05)
;
_computing_data_collection
;
CrysAlisPro, Agilent Technologies,
Version 1.171.37.31 (release 14-01-2014 CrysAlis171 .NET)
(compiled Jan 14 2014,18:38:05)
;
_computing_data_reduction
;
CrysAlisPro, Agilent Technologies,
Version 1.171.37.31 (release 14-01-2014 CrysAlis171 .NET)
(compiled Jan 14 2014,18:38:05)
;
_computing_molecular_graphics 'Olex2 (Dolomanov et al., 2009)'
_computing_publication_material 'Olex2 (Dolomanov et al., 2009)'
_computing_structure_refinement 'ShelXL (Sheldrick, 2008)'
_computing_structure_solution 'ShelXS (Sheldrick, 2008)'
_diffrn_ambient_environment air
_diffrn_ambient_temperature 290(2)
_diffrn_detector 'CCD plate'
_diffrn_detector_area_resol_mean 10.4015
_diffrn_detector_type Ruby
_diffrn_measured_fraction_theta_full 0.989
_diffrn_measured_fraction_theta_max 0.989
_diffrn_measurement_device 'four-circle diffractometer'
_diffrn_measurement_device_type 'Xcalibur, Ruby, Gemini ultra'
_diffrn_measurement_method '\w scans'
_diffrn_orient_matrix_UB_11 0.0067598000
_diffrn_orient_matrix_UB_12 -0.0392562000
_diffrn_orient_matrix_UB_13 -0.1087945000
_diffrn_orient_matrix_UB_21 -0.1997410000
_diffrn_orient_matrix_UB_22 0.1000130000
_diffrn_orient_matrix_UB_23 -0.0386553000
_diffrn_orient_matrix_UB_31 0.1815077000
_diffrn_orient_matrix_UB_32 0.1115109000
_diffrn_orient_matrix_UB_33 -0.0036184000
_diffrn_radiation_monochromator mirror
_diffrn_radiation_probe x-ray
_diffrn_radiation_type CuK\a
_diffrn_radiation_wavelength 1.54184
_diffrn_reflns_av_R_equivalents 0.0290
_diffrn_reflns_av_unetI/netI 0.0211
_diffrn_reflns_limit_h_max 6
_diffrn_reflns_limit_h_min -6
_diffrn_reflns_limit_k_max 11
_diffrn_reflns_limit_k_min -11
_diffrn_reflns_limit_l_max 15
_diffrn_reflns_limit_l_min -16
_diffrn_reflns_number 13369
_diffrn_reflns_theta_full 66.92
_diffrn_reflns_theta_max 66.92
_diffrn_reflns_theta_min 3.31
_diffrn_source 'sealed X-ray tube'
_diffrn_source_type 'Enhance Ultra (Cu) X-ray Source'
_exptl_absorpt_coefficient_mu 0.726
_exptl_absorpt_correction_T_max 1.00000
_exptl_absorpt_correction_T_min 0.80027
_exptl_absorpt_correction_type multi-scan
_exptl_absorpt_process_details
;
CrysAlisPro, Agilent Technologies,
Version 1.171.37.31 (release 14-01-2014 CrysAlis171 .NET)
(compiled Jan 14 2014,18:38:05)
Empirical absorption correction using spherical harmonics,
 implemented in SCALE3 ABSPACK scaling algorithm.
;
_exptl_crystal_density_diffrn 1.342
_exptl_crystal_density_method 'not measured'
_exptl_crystal_description
;
;
_exptl_crystal_F_000 329
_refine_diff_density_max 0.138
_refine_diff_density_min -0.146
_refine_diff_density_rms 0.034
_refine_ls_abs_structure_details 'Flack H D (1983), Acta Cryst. A39, 876-881'
_refine_ls_abs_structure_Flack 0.02(17)
_refine_ls_extinction_method none
_refine_ls_goodness_of_fit_ref 1.101
_refine_ls_hydrogen_treatment constr
_refine_ls_matrix_type full
_refine_ls_number_parameters 209
_refine_ls_number_reflns 2700
_refine_ls_number_restraints 1
_refine_ls_restrained_S_all 1.101
_refine_ls_R_factor_all 0.0308
_refine_ls_R_factor_gt 0.0302
_refine_ls_shift/su_max 0.000
_refine_ls_shift/su_mean 0.000
_refine_ls_structure_factor_coef Fsqd
_refine_ls_weighting_details 'calc w=1/[\s^2^(Fo^2^)+(0.0485P)^2^+0.0514P] where P=(Fo^2^+2Fc^2^)/3'
_refine_ls_weighting_scheme calc
_refine_ls_wR_factor_gt 0.0782
_refine_ls_wR_factor_ref 0.0796
_reflns_number_gt 2654
_reflns_number_total 2700
_reflns_threshold_expression >2sigma(I)
_cod_data_source_file jo6b02646_si_002.cif
_cod_data_source_block exp_761
_cod_original_formula_sum 'C20 H17 N0.50 O3'
_cod_database_code 4032339
_reflns_odcompleteness_completeness 98.43
_reflns_odcompleteness_iscentric 1
_reflns_odcompleteness_theta 66.97
_olex2_refinement_description
;
1. Fixed Uiso
 At 1.2 times of:
  All C(H) groups, All C(H,H) groups
 At 1.5 times of:
  All C(H,H,H) groups
2.a Secondary CH2 refined with riding coordinates:
 C12(H12B,H12A), C2(H2A,H2B), C4(H4A,H4B)
2.b Aromatic/amide H refined with riding coordinates:
 C5(H5), C8(H8), C6(H6), C16(H16), C19(H19), C7(H7), C17(H17), C18(H18)
2.c Idealised Me refined as rotating group:
 C11(H11A,H11B,H11C)
;
_olex2_computing_structure_refinement_long 'ShelXL (Sheldrick, 2008)'
_olex2_computing_structure_solution_long 'ShelXS (Sheldrick, 2008)'

loop_
_space_group_symop_id
_space_group_symop_operation_xyz
1 'x, y, z'
2 '-x, y+1/2, -z'

loop_
_atom_site_label
_atom_site_type_symbol
_atom_site_fract_x
_atom_site_fract_y
_atom_site_fract_z
_atom_site_U_iso_or_equiv
_atom_site_adp_type
_atom_site_occupancy
_atom_site_calc_flag
_atom_site_refinement_flags_posn
O1 O 0.83875(17) 0.44025(11) 0.51659(8) 0.0508(3) Uani 1 d .
O22 O 1.3499(2) 0.35379(15) 0.20105(9) 0.0626(3) Uani 1 d .
O23 O 0.7035(2) 0.61238(13) 0.20305(9) 0.0634(3) Uani 1 d .
N13 N 1.0476(2) 0.49042(13) 0.22914(9) 0.0445(3) Uani 1 d .
C10 C 0.9731(2) 0.49646(14) 0.60153(11) 0.0439(3) Uani 1 d .
C3 C 1.1369(2) 0.49570(13) 0.41853(10) 0.0386(3) Uani 1 d .
C9 C 1.1795(2) 0.56582(13) 0.59997(11) 0.0413(3) Uani 1 d .
C5 C 1.3015(3) 0.62039(16) 0.68945(11) 0.0491(3) Uani 1 d .
H5 H 1.4400 0.6671 0.6899 0.059 Uiso 1 calc R
C12 C 1.1681(3) 0.55875(15) 0.31928(10) 0.0452(3) Uani 1 d .
H12B H 1.1129 0.6509 0.3171 0.054 Uiso 1 calc R
H12A H 1.3342 0.5613 0.3186 0.054 Uiso 1 calc R
C2 C 0.8769(2) 0.49504(16) 0.42361(11) 0.0456(3) Uani 1 d .
H2A H 0.8172 0.5863 0.4163 0.055 Uiso 1 calc R
H2B H 0.7906 0.4423 0.3684 0.055 Uiso 1 calc R
C4 C 1.2638(2) 0.58694(14) 0.50325(11) 0.0421(3) Uani 1 d .
H4A H 1.4308 0.5692 0.5147 0.051 Uiso 1 calc R
H4B H 1.2389 0.6801 0.4828 0.051 Uiso 1 calc R
C8 C 0.8924(3) 0.48033(18) 0.68973(13) 0.0570(4) Uani 1 d .
H8 H 0.7553 0.4324 0.6897 0.068 Uiso 1 calc R
C11 C 1.2341(2) 0.35263(14) 0.43053(11) 0.0451(3) Uani 1 d .
H11A H 1.1480 0.2968 0.3783 0.068 Uiso 1 calc GR
H11B H 1.2188 0.3177 0.4946 0.068 Uiso 1 calc GR
H11C H 1.3965 0.3535 0.4262 0.068 Uiso 1 calc GR
C6 C 1.2213(3) 0.60679(19) 0.77783(13) 0.0608(4) Uani 1 d .
H6 H 1.3042 0.6450 0.8368 0.073 Uiso 1 calc R
C15 C 0.7805(3) 0.44513(15) 0.08308(11) 0.0467(3) Uani 1 d .
C21 C 1.1529(3) 0.39618(15) 0.17508(11) 0.0468(3) Uani 1 d .
C16 C 0.5857(3) 0.43903(18) 0.00607(12) 0.0566(4) Uani 1 d .
H16 H 0.4550 0.4925 0.0065 0.068 Uiso 1 calc R
C20 C 0.9760(3) 0.36637(15) 0.08271(11) 0.0479(3) Uani 1 d .
C19 C 0.9833(3) 0.2784(2) 0.00541(13) 0.0603(4) Uani 1 d .
H19 H 1.1151 0.2260 0.0047 0.072 Uiso 1 calc R
C14 C 0.8257(3) 0.52714(15) 0.17612(11) 0.0467(3) Uani 1 d .
C7 C 1.0168(3) 0.5359(2) 0.77794(13) 0.0642(4) Uani 1 d .
H7 H 0.9629 0.5255 0.8373 0.077 Uiso 1 calc R
C17 C 0.5920(3) 0.3505(2) -0.07169(13) 0.0638(4) Uani 1 d .
H17 H 0.4637 0.3445 -0.1247 0.077 Uiso 1 calc R
C18 C 0.7867(4) 0.2708(2) -0.07159(13) 0.0656(5) Uani 1 d .
H18 H 0.7859 0.2109 -0.1241 0.079 Uiso 1 calc R

loop_
_atom_site_aniso_label
_atom_site_aniso_U_11
_atom_site_aniso_U_22
_atom_site_aniso_U_33
_atom_site_aniso_U_23
_atom_site_aniso_U_13
_atom_site_aniso_U_12
O1 0.0399(5) 0.0574(6) 0.0573(6) -0.0063(5) 0.0148(4) -0.0113(5)
O22 0.0510(6) 0.0786(8) 0.0600(6) 0.0056(6) 0.0155(5) 0.0171(6)
O23 0.0639(7) 0.0601(7) 0.0612(7) -0.0074(5) 0.0010(5) 0.0232(6)
N13 0.0440(6) 0.0460(6) 0.0428(6) -0.0001(5) 0.0068(5) 0.0036(5)
C10 0.0397(7) 0.0399(7) 0.0530(8) -0.0026(6) 0.0116(5) 0.0027(5)
C3 0.0337(6) 0.0358(6) 0.0462(7) -0.0014(6) 0.0078(5) -0.0014(5)
C9 0.0390(6) 0.0369(7) 0.0478(7) 0.0001(5) 0.0087(5) 0.0041(5)
C5 0.0458(7) 0.0489(8) 0.0509(8) -0.0050(7) 0.0059(6) -0.0001(6)
C12 0.0459(7) 0.0421(7) 0.0465(7) 0.0013(6) 0.0068(6) -0.0041(6)
C2 0.0353(7) 0.0486(7) 0.0518(7) -0.0044(6) 0.0065(5) -0.0004(6)
C4 0.0360(6) 0.0411(7) 0.0494(8) -0.0032(5) 0.0089(5) -0.0058(5)
C8 0.0563(8) 0.0534(9) 0.0669(10) 0.0024(8) 0.0258(7) -0.0009(7)
C11 0.0447(7) 0.0379(7) 0.0536(8) 0.0002(6) 0.0118(6) 0.0017(6)
C6 0.0703(10) 0.0621(10) 0.0478(8) -0.0036(8) 0.0066(7) 0.0055(8)
C15 0.0514(8) 0.0466(7) 0.0429(7) 0.0033(6) 0.0111(6) 0.0001(6)
C21 0.0488(8) 0.0481(8) 0.0463(7) 0.0054(6) 0.0163(6) 0.0052(6)
C16 0.0536(8) 0.0626(10) 0.0511(9) 0.0002(7) 0.0050(6) 0.0004(7)
C20 0.0544(8) 0.0472(8) 0.0447(7) 0.0040(6) 0.0157(6) 0.0007(6)
C19 0.0736(10) 0.0575(9) 0.0543(9) -0.0035(8) 0.0236(7) 0.0048(8)
C14 0.0474(7) 0.0451(8) 0.0465(7) 0.0026(6) 0.0067(6) 0.0047(6)
C7 0.0755(11) 0.0697(10) 0.0515(9) 0.0028(8) 0.0227(8) 0.0058(9)
C17 0.0687(10) 0.0700(10) 0.0495(8) -0.0055(8) 0.0046(7) -0.0133(9)
C18 0.0865(12) 0.0623(10) 0.0496(9) -0.0108(8) 0.0174(8) -0.0075(10)

loop_
_atom_type_symbol
_atom_type_description
_atom_type_scat_dispersion_real
_atom_type_scat_dispersion_imag
_atom_type_scat_source
C C 0.0181 0.0091 'International Tables Vol C Tables 4.2.6.8 and 6.1.1.4'
H H 0.0000 0.0000 'International Tables Vol C Tables 4.2.6.8 and 6.1.1.4'
O O 0.0492 0.0322 'International Tables Vol C Tables 4.2.6.8 and 6.1.1.4'
N N 0.0311 0.0180 'International Tables Vol C Tables 4.2.6.8 and 6.1.1.4'

loop_
_geom_angle_atom_site_label_1
_geom_angle_atom_site_label_2
_geom_angle_atom_site_label_3
_geom_angle
C10 O1 C2 115.02(11)
C21 N13 C12 124.48(12)
C14 N13 C12 123.54(12)
C14 N13 C21 111.13(12)
O1 C10 C9 122.32(12)
O1 C10 C8 116.51(13)
C8 C10 C9 121.17(14)
C12 C3 C4 107.17(10)
C2 C3 C12 109.70(11)
C2 C3 C4 107.38(11)
C11 C3 C12 111.57(11)
C11 C3 C2 109.87(11)
C11 C3 C4 111.04(11)
C10 C9 C4 121.16(12)
C5 C9 C10 118.04(13)
C5 C9 C4 120.74(13)
C6 C5 C9 121.45(15)
N13 C12 C3 115.44(11)
O1 C2 C3 111.92(11)
C9 C4 C3 112.39(11)
C10 C8 C7 119.72(15)
C5 C6 C7 119.56(16)
C16 C15 C20 121.51(15)
C16 C15 C14 130.38(14)
C20 C15 C14 108.11(13)
O22 C21 N13 124.72(15)
O22 C21 C20 129.34(14)
N13 C21 C20 105.93(12)
C15 C16 C17 117.61(16)
C15 C20 C21 108.31(13)
C19 C20 C15 121.08(15)
C19 C20 C21 130.60(15)
C20 C19 C18 117.60(17)
O23 C14 N13 124.51(14)
O23 C14 C15 129.05(14)
N13 C14 C15 106.42(12)
C6 C7 C8 120.05(15)
C16 C17 C18 120.88(16)
C17 C18 C19 121.30(17)

loop_
_geom_bond_atom_site_label_1
_geom_bond_atom_site_label_2
_geom_bond_distance
O1 C10 1.3771(17)
O1 C2 1.4368(18)
O22 C21 1.2062(19)
O23 C14 1.2110(19)
N13 C12 1.4535(18)
N13 C21 1.4078(19)
N13 C14 1.3955(18)
C10 C9 1.391(2)
C10 C8 1.385(2)
C3 C12 1.5341(19)
C3 C2 1.5302(18)
C3 C4 1.5350(18)
C3 C11 1.5286(19)
C9 C5 1.391(2)
C9 C4 1.5109(19)
C5 C6 1.383(2)
C8 C7 1.386(3)
C6 C7 1.385(3)
C15 C16 1.382(2)
C15 C20 1.383(2)
C15 C14 1.485(2)
C21 C20 1.486(2)
C16 C17 1.384(3)
C20 C19 1.377(2)
C19 C18 1.389(3)
C17 C18 1.384(3)
